data_7230496
loop_
_publ_author_name
'Minami, Takaya'
'Sato, Hiroyasu'
'Matsumoto, Shinya'

_publ_section_title
;
 Macroscopic crystalline deformation in an organic dye during reversible
 phase transition caused by alkyl disorder
;
_journal_issue 19
_journal_name_full CrystEngComm
_journal_page_first 2644
_journal_paper_doi 10.1039/C8CE00465J
_journal_volume 20
_journal_year 2018
_chemical_formula_moiety 'C26 H30 N6'
_chemical_formula_sum 'C26 H30 N6'
_chemical_formula_weight 426.56
_chemical_melting_point 551
_chemical_name_common DE2
_chemical_name_systematic 'N, N'-bis [(4-diethylaminophenyl) methylidene] diaminomaleonitrile'
_space_group_crystal_system triclinic
_space_group_IT_number 2
_space_group_name_Hall '-P 1'
_space_group_name_H-M_alt 'P -1'
_symmetry_space_group_name_Hall '-P 1'
_symmetry_space_group_name_H-M 'P -1'
_atom_sites_solution_hydrogens geom
_atom_sites_solution_primary direct
_atom_sites_solution_secondary difmap
_audit_update_record
;
2017-12-13 deposited with the CCDC.
2018-04-16 downloaded from the CCDC.
;
_cell_angle_alpha 87.588(14)
_cell_angle_beta 84.227(12)
_cell_angle_gamma 70.714(13)
_cell_formula_units_Z 1
_cell_length_a 7.2349(9)
_cell_length_b 9.5192(15)
_cell_length_c 9.8308(18)
_cell_measurement_reflns_used 2387
_cell_measurement_temperature 443
_cell_measurement_theta_max 21.04
_cell_measurement_theta_min 2.08
_cell_volume 635.79(18)
_computing_cell_refinement 'CrysAlisPro 1.171.38.42t (Rigaku OD, 2015)'
_computing_data_collection 'CrysAlisPro 1.171.38.42t (Rigaku OD, 2015)'
_computing_data_reduction 'CrysAlisPro 1.171.38.42t (Rigaku OD, 2015)'
_computing_molecular_graphics 'CrystalStructure 4.2.1'
_computing_publication_material 'CrystalStructure 4.2.1 (Rigaku, 2015)'
_computing_structure_refinement 'SHELXL Version 2014/7 (Sheldrick, 2008)'
_computing_structure_solution 'SHELXT Version 2014/4 (Sheldrick, 2014)'
_diffrn_ambient_temperature 443
_diffrn_detector_area_resol_mean 5.811
_diffrn_measured_fraction_theta_full 0.998
_diffrn_measured_fraction_theta_max 0.998
_diffrn_measurement_device_type 'Rigaku XtaLAB P200'
_diffrn_measurement_method \w
_diffrn_radiation_type 'Mo K\a'
_diffrn_radiation_wavelength 0.71075
_diffrn_reflns_av_R_equivalents 0.0593
_diffrn_reflns_Laue_measured_fraction_full 0.998
_diffrn_reflns_Laue_measured_fraction_max 0.998
_diffrn_reflns_limit_h_max 8
_diffrn_reflns_limit_h_min -8
_diffrn_reflns_limit_k_max 11
_diffrn_reflns_limit_k_min -11
_diffrn_reflns_limit_l_max 11
_diffrn_reflns_limit_l_min -11
_diffrn_reflns_number 10243
_diffrn_reflns_point_group_measured_fraction_full 0.998
_diffrn_reflns_point_group_measured_fraction_max 0.998
_diffrn_reflns_theta_full 25.242
_diffrn_reflns_theta_max 25.498
_diffrn_reflns_theta_min 2.082
_diffrn_standards_number 0
_exptl_absorpt_coefficient_mu 0.068
_exptl_absorpt_correction_T_max 0.995
_exptl_absorpt_correction_T_min 0.644
_exptl_absorpt_correction_type multi-scan
_exptl_absorpt_process_details
;
CrysAlisPro 1.171.38.42t (Rigaku Oxford Diffraction, 2015)
Empirical absorption correction using spherical harmonics,
 implemented in SCALE3 ABSPACK scaling algorithm.
;
_exptl_crystal_colour red
_exptl_crystal_density_diffrn 1.114
_exptl_crystal_density_method 'not measured'
_exptl_crystal_description block
_exptl_crystal_F_000 228.00
_exptl_crystal_recrystallization_method 'Re-crystallisation from solvent: Chloroform and diethyl ether'
_exptl_crystal_size_max 0.250
_exptl_crystal_size_mid 0.094
_exptl_crystal_size_min 0.077
_refine_diff_density_max 0.15
_refine_diff_density_min -0.12
_refine_ls_extinction_method none
_refine_ls_goodness_of_fit_ref 0.965
_refine_ls_hydrogen_treatment constr
_refine_ls_number_parameters 182
_refine_ls_number_reflns 2358
_refine_ls_number_restraints 0
_refine_ls_R_factor_all 0.1253
_refine_ls_R_factor_gt 0.0758
_refine_ls_shift/su_max 0.016
_refine_ls_structure_factor_coef Fsqd
_refine_ls_weighting_details 'w = 1/[\s^2^(Fo^2^)+(0.1885P)^2^+0.0079P] where P=(Fo^2^+2Fc^2^)/3'
_refine_ls_weighting_scheme calc
_refine_ls_wR_factor_gt 0.2415
_refine_ls_wR_factor_ref 0.3135
_reflns_Friedel_coverage 0.000
_reflns_number_gt 1016
_reflns_number_total 2358
_reflns_threshold_expression F^2^>2.0\s(F^2^)
_cod_data_source_file c8ce00465j9.cif
_cod_data_source_block DE2-HT
_cod_depositor_comments 'Adding full bibliography for 7230490--7230496.cif.'
_cod_database_code 7230496

loop_
_space_group_symop_id
_space_group_symop_operation_xyz
1 +X,+Y,+Z
2 -X,-Y,-Z

loop_
_atom_site_label
_atom_site_type_symbol
_atom_site_fract_x
_atom_site_fract_y
_atom_site_fract_z
_atom_site_U_iso_or_equiv
_atom_site_adp_type
_atom_site_occupancy
_atom_site_site_symmetry_order
_atom_site_calc_flag
_atom_site_refinement_flags_posn
_atom_site_refinement_flags_adp
_atom_site_refinement_flags_occupancy
_atom_site_disorder_assembly
_atom_site_disorder_group
N1 N 0.8214(3) 0.4389(2) 0.4225(2) 0.1421(9) Uani 1 1 d . . . . .
N2 N 0.8405(5) 0.7926(4) 0.3613(4) 0.2168(15) Uani 1 1 d . . . . .
N3 N 0.2599(6) 0.1448(4) 0.1609(4) 0.2256(16) Uani 1 1 d . . . . .
C1 C 0.8845(5) 0.6769(5) 0.4073(3) 0.1652(11) Uani 1 1 d . . . . .
C2 C 0.9276(4) 0.5259(3) 0.4585(2) 0.1383(9) Uani 1 1 d . . . . .
C3 C 0.6854(4) 0.4884(3) 0.3430(3) 0.1457(10) Uani 1 1 d . . . . .
H3 H 0.6565 0.5860 0.3113 0.175 Uiso 1 1 calc R U . . .
C4 C 0.5738(4) 0.4002(3) 0.2998(3) 0.1388(9) Uani 1 1 d . . . . .
C5 C 0.4380(5) 0.4549(3) 0.2062(4) 0.1771(12) Uani 1 1 d . . . . .
H5 H 0.4160 0.5512 0.1723 0.213 Uiso 1 1 calc R U . . .
C6 C 0.3339(5) 0.3718(4) 0.1613(4) 0.1903(14) Uani 1 1 d . . . . .
H6 H 0.2431 0.4126 0.0978 0.228 Uiso 1 1 calc R U . . .
C7 C 0.3615(5) 0.2298(4) 0.2083(4) 0.1635(11) Uani 1 1 d . . . . .
C8 C 0.4967(5) 0.1749(3) 0.3019(3) 0.1677(12) Uani 1 1 d . . . . .
H8 H 0.5183 0.0786 0.3356 0.201 Uiso 1 1 calc R U . . .
C9 C 0.6005(4) 0.2570(3) 0.3469(3) 0.1517(10) Uani 1 1 d . . . . .
H9 H 0.6909 0.2158 0.4105 0.182 Uiso 1 1 calc R U . . .
C10 C 0.059(3) 0.2270(16) 0.108(2) 0.191(6) Uani 0.47(2) 1 d . . P A 1
H10A H -0.0342 0.1748 0.1326 0.229 Uiso 0.47(2) 1 calc R U P A 1
H10B H 0.0049 0.3280 0.1419 0.229 Uiso 0.47(2) 1 calc R U P A 1
C11 C 0.113(4) 0.225(3) -0.042(3) 0.277(9) Uani 0.47(2) 1 d . . P A 1
H11A H -0.0024 0.2738 -0.0884 0.416 Uiso 0.47(2) 1 calc R U P A 1
H11B H 0.2075 0.2752 -0.0631 0.416 Uiso 0.47(2) 1 calc R U P A 1
H11C H 0.1688 0.1234 -0.0723 0.416 Uiso 0.47(2) 1 calc R U P A 1
C12 C 0.315(3) -0.0128(18) 0.1903(18) 0.177(5) Uani 0.47(2) 1 d . . P A 1
H12A H 0.4565 -0.0533 0.1950 0.213 Uiso 0.47(2) 1 calc R U P A 1
H12B H 0.2818 -0.0627 0.1172 0.213 Uiso 0.47(2) 1 calc R U P A 1
C13 C 0.213(5) -0.041(4) 0.321(3) 0.291(16) Uani 0.47(2) 1 d . . P A 1
H13A H 0.2517 -0.1457 0.3394 0.436 Uiso 0.47(2) 1 calc R U P A 1
H13B H 0.2480 0.0077 0.3938 0.436 Uiso 0.47(2) 1 calc R U P A 1
H13C H 0.0736 -0.0017 0.3161 0.436 Uiso 0.47(2) 1 calc R U P A 1
C10A C 0.190(3) 0.1728(15) 0.0124(18) 0.188(5) Uani 0.53(2) 1 d . . P A 2
H10C H 0.2608 0.2290 -0.0422 0.225 Uiso 0.53(2) 1 calc R U P A 2
H10D H 0.2127 0.0789 -0.0324 0.225 Uiso 0.53(2) 1 calc R U P A 2
C11A C -0.020(3) 0.2568(17) 0.028(2) 0.239(5) Uani 0.53(2) 1 d . . P A 2
H11D H -0.0694 0.2764 -0.0604 0.359 Uiso 0.53(2) 1 calc R U P A 2
H11E H -0.0888 0.2000 0.0822 0.359 Uiso 0.53(2) 1 calc R U P A 2
H11F H -0.0409 0.3493 0.0725 0.359 Uiso 0.53(2) 1 calc R U P A 2
C12A C 0.189(3) 0.034(2) 0.271(3) 0.216(7) Uani 0.53(2) 1 d . . P A 2
H12C H 0.2049 0.0522 0.3649 0.259 Uiso 0.53(2) 1 calc R U P A 2
H12D H 0.0556 0.0363 0.2628 0.259 Uiso 0.53(2) 1 calc R U P A 2
C13A C 0.333(3) -0.096(3) 0.217(3) 0.277(10) Uani 0.53(2) 1 d . . P A 2
H13D H 0.3205 -0.1817 0.2675 0.415 Uiso 0.53(2) 1 calc R U P A 2
H13E H 0.3148 -0.1060 0.1225 0.415 Uiso 0.53(2) 1 calc R U P A 2
H13F H 0.4617 -0.0903 0.2230 0.415 Uiso 0.53(2) 1 calc R U P A 2

loop_
_atom_site_aniso_label
_atom_site_aniso_U_11
_atom_site_aniso_U_22
_atom_site_aniso_U_33
_atom_site_aniso_U_23
_atom_site_aniso_U_13
_atom_site_aniso_U_12
N1 0.1522(17) 0.1493(17) 0.1476(16) -0.0068(12) -0.0248(13) -0.0763(13)
N2 0.247(3) 0.176(2) 0.267(3) 0.048(2) -0.092(3) -0.110(2)
N3 0.253(3) 0.207(3) 0.287(4) 0.051(2) -0.143(3) -0.141(3)
C1 0.176(2) 0.164(2) 0.185(3) 0.0090(19) -0.0452(19) -0.089(2)
C2 0.153(2) 0.141(2) 0.1409(19) -0.0030(15) -0.0216(14) -0.0716(17)
C3 0.151(2) 0.146(2) 0.158(2) 0.0016(15) -0.0290(17) -0.0675(16)
C4 0.1394(18) 0.148(2) 0.1459(18) -0.0023(15) -0.0290(15) -0.0653(15)
C5 0.188(2) 0.152(2) 0.218(3) 0.0291(19) -0.078(2) -0.0789(19)
C6 0.198(3) 0.174(3) 0.234(3) 0.037(2) -0.107(3) -0.088(2)
C7 0.168(2) 0.159(2) 0.194(3) 0.0182(18) -0.064(2) -0.0847(18)
C8 0.185(2) 0.154(2) 0.198(3) 0.0288(18) -0.069(2) -0.0898(19)
C9 0.162(2) 0.153(2) 0.165(2) 0.0220(15) -0.0518(16) -0.0783(17)
C10 0.169(9) 0.234(9) 0.209(12) -0.039(8) -0.039(10) -0.108(7)
C11 0.216(19) 0.37(2) 0.25(2) -0.027(14) -0.041(13) -0.083(17)
C12 0.196(11) 0.127(8) 0.236(10) -0.019(7) -0.050(9) -0.078(8)
C13 0.31(2) 0.30(3) 0.33(2) 0.14(2) -0.11(2) -0.19(2)
C10A 0.172(10) 0.218(8) 0.200(11) -0.017(7) -0.051(8) -0.089(7)
C11A 0.190(10) 0.326(13) 0.223(12) -0.018(8) -0.062(9) -0.100(9)
C12A 0.173(8) 0.227(15) 0.264(14) -0.035(13) -0.038(10) -0.078(9)
C13A 0.240(13) 0.182(12) 0.42(3) -0.049(14) -0.120(15) -0.057(12)

loop_
_atom_type_symbol
_atom_type_description
_atom_type_scat_dispersion_real
_atom_type_scat_dispersion_imag
_atom_type_scat_source
C C 0.0033 0.0016
;
International Tables for Crystallography
(Vol. C, Tables 4.2.6.8 and 6.1.1.4)
;
H H 0.0000 0.0000
;
International Tables for Crystallography
(Vol. C, Table 6.1.1.4)
;
N N 0.0061 0.0033
;
International Tables for Crystallography
(Vol. C, Tables 4.2.6.8 and 6.1.1.4)
;

loop_
_geom_angle_atom_site_label_1
_geom_angle_atom_site_label_2
_geom_angle_atom_site_label_3
_geom_angle
_geom_angle_site_symmetry_1
C3 N1 C2 121.2(3) .
C7 N3 C12 120.8(6) .
C7 N3 C10 117.7(4) .
C12 N3 C10 119.9(7) .
C7 N3 C10A 119.9(5) .
C7 N3 C12A 117.5(6) .
C10A N3 C12A 122.0(7) .
N2 C1 C2 174.5(3) .
C2 C2 N1 121.6(3) 2_766
C2 C2 C1 118.1(3) 2_766
N1 C2 C1 120.3(2) .
N1 C3 C4 123.1(3) .
N1 C3 H3 118.4 .
C4 C3 H3 118.4 .
C5 C4 C9 116.7(3) .
C5 C4 C3 121.0(3) .
C9 C4 C3 122.3(3) .
C6 C5 C4 121.9(3) .
C6 C5 H5 119.0 .
C4 C5 H5 119.0 .
C7 C6 C5 121.0(3) .
C7 C6 H6 119.5 .
C5 C6 H6 119.5 .
C6 C7 C8 117.2(3) .
C6 C7 N3 121.1(3) .
C8 C7 N3 121.7(3) .
C9 C8 C7 122.0(3) .
C9 C8 H8 119.0 .
C7 C8 H8 119.0 .
C8 C9 C4 121.1(3) .
C8 C9 H9 119.4 .
C4 C9 H9 119.4 .
C11 C10 N3 101.2(19) .
C11 C10 H10A 111.5 .
N3 C10 H10A 111.5 .
C11 C10 H10B 111.5 .
N3 C10 H10B 111.5 .
H10A C10 H10B 109.3 .
C10 C11 H11A 109.5 .
C10 C11 H11B 109.5 .
H11A C11 H11B 109.5 .
C10 C11 H11C 109.5 .
H11A C11 H11C 109.5 .
H11B C11 H11C 109.5 .
N3 C12 C13 111(3) .
N3 C12 H12A 109.5 .
C13 C12 H12A 109.6 .
N3 C12 H12B 109.5 .
C13 C12 H12B 109.5 .
H12A C12 H12B 108.1 .
C12 C13 H13A 109.5 .
C12 C13 H13B 109.5 .
H13A C13 H13B 109.5 .
C12 C13 H13C 109.5 .
H13A C13 H13C 109.5 .
H13B C13 H13C 109.5 .
C11A C10A N3 106.7(17) .
C11A C10A H10C 110.4 .
N3 C10A H10C 110.4 .
C11A C10A H10D 110.4 .
N3 C10A H10D 110.4 .
H10C C10A H10D 108.6 .
C10A C11A H11D 109.5 .
C10A C11A H11E 109.5 .
H11D C11A H11E 109.5 .
C10A C11A H11F 109.5 .
H11D C11A H11F 109.5 .
H11E C11A H11F 109.5 .
C13A C12A N3 94(3) .
C13A C12A H12C 113.0 .
N3 C12A H12C 113.0 .
C13A C12A H12D 113.0 .
N3 C12A H12D 113.0 .
H12C C12A H12D 110.4 .
C12A C13A H13D 109.5 .
C12A C13A H13E 109.5 .
H13D C13A H13E 109.5 .
C12A C13A H13F 109.5 .
H13D C13A H13F 109.5 .
H13E C13A H13F 109.5 .

loop_
_geom_bond_atom_site_label_1
_geom_bond_atom_site_label_2
_geom_bond_distance
_geom_bond_site_symmetry_2
N1 C3 1.272(3) .
N1 C2 1.379(3) .
N2 C1 1.128(4) .
N3 C7 1.380(4) .
N3 C12 1.444(16) .
N3 C10 1.54(2) .
N3 C10A 1.577(16) .
N3 C12A 1.64(3) .
C1 C2 1.447(5) .
C2 C2 1.343(5) 2_766
C3 C4 1.443(4) .
C3 H3 0.9300 .
C4 C5 1.374(4) .
C4 C9 1.379(4) .
C5 C6 1.371(4) .
C5 H5 0.9300 .
C6 C7 1.367(4) .
C6 H6 0.9300 .
C7 C8 1.371(4) .
C8 C9 1.362(4) .
C8 H8 0.9300 .
C9 H9 0.9300 .
C10 C11 1.49(4) .
C10 H10A 0.9700 .
C10 H10B 0.9700 .
C11 H11A 0.9600 .
C11 H11B 0.9600 .
C11 H11C 0.9600 .
C12 C13 1.48(4) .
C12 H12A 0.9700 .
C12 H12B 0.9700 .
C13 H13A 0.9600 .
C13 H13B 0.9600 .
C13 H13C 0.9600 .
C10A C11A 1.46(3) .
C10A H10C 0.9700 .
C10A H10D 0.9700 .
C11A H11D 0.9600 .
C11A H11E 0.9600 .
C11A H11F 0.9600 .
C12A C13A 1.42(3) .
C12A H12C 0.9700 .
C12A H12D 0.9700 .
C13A H13D 0.9600 .
C13A H13E 0.9600 .
C13A H13F 0.9600 .

loop_
_geom_torsion_atom_site_label_1
_geom_torsion_atom_site_label_2
_geom_torsion_atom_site_label_3
_geom_torsion_atom_site_label_4
_geom_torsion
_geom_torsion_site_symmetry_4
C3 N1 C2 C2 -179.5(3) 2_766
C3 N1 C2 C1 0.7(4) .
C2 N1 C3 C4 178.4(2) .
N1 C3 C4 C5 -175.3(2) .
N1 C3 C4 C9 3.1(5) .
C9 C4 C5 C6 -0.1(5) .
C3 C4 C5 C6 178.4(3) .
C4 C5 C6 C7 0.0(6) .
C5 C6 C7 C8 0.1(6) .
C5 C6 C7 N3 -178.6(3) .
C12 N3 C7 C6 168.1(11) .
C10 N3 C7 C6 -26.6(10) .
C10A N3 C7 C6 28.2(10) .
C12A N3 C7 C6 -143.1(9) .
C12 N3 C7 C8 -10.5(13) .
C10 N3 C7 C8 154.8(8) .
C10A N3 C7 C8 -150.4(9) .
C12A N3 C7 C8 38.3(10) .
C6 C7 C8 C9 -0.1(6) .
N3 C7 C8 C9 178.6(3) .
C7 C8 C9 C4 0.0(5) .
C5 C4 C9 C8 0.1(5) .
C3 C4 C9 C8 -178.3(2) .
C7 N3 C10 C11 98.9(10) .
C12 N3 C10 C11 -95.6(14) .
C7 N3 C12 C13 88.4(15) .
C10 N3 C12 C13 -76.7(12) .
C7 N3 C10A C11A -102.5(9) .
C12A N3 C10A C11A 68.4(12) .
C7 N3 C12A C13A -106.3(11) .
C10A N3 C12A C13A 82.6(11) .
